data_4077830
loop_
_publ_author_name
'Casado, Miguel A.'
'P\'erez-Torrente, Jes\'us J.'
'Ciriano, Miguel A.'
'Edwards, Andrew J.'
'Lahoz, Fernando J.'
'Oro, Luis A.'

_publ_section_title
;
 Deprotonation of Cp2Ti(SH)2with Mononuclear Rhodium and Iridium
 Compounds:&#x00A0; A New Route to Trinuclear Early&#x2212;Late
 Heterobimetallic Complexes
;
_journal_issue 25
_journal_name_full Organometallics
_journal_page_first 5299
_journal_paper_doi 10.1021/om990623p
_journal_volume 18
_journal_year 1999
_chemical_formula_moiety 'C15 H17 O2 Ti 1+,  C6 Ir3 O6 S2 1-'
_chemical_formula_structural '((C5 H5)2 (C5 H7 O2) Ti) (Ir S2 (CO)6)'
_chemical_formula_sum 'C21 H17 Ir3 O8 S2 Ti'
_chemical_formula_weight 1085.97
_chemical_name_systematic '  ?'
_space_group_IT_number 14
_symmetry_cell_setting monoclinic
_symmetry_space_group_name_Hall '-P 2yn'
_symmetry_space_group_name_H-M 'P 1 21/n 1'
_atom_sites_solution_hydrogens geom
_atom_sites_solution_primary direct
_atom_sites_solution_secondary difmap
_audit_creation_method SHELXL
_cell_angle_alpha 90.00
_cell_angle_beta 93.39(7)
_cell_angle_gamma 90.00
_cell_formula_units_Z 4
_cell_length_a 9.379(3)
_cell_length_b 14.912(8)
_cell_length_c 18.946(5)
_cell_measurement_reflns_used 44
_cell_measurement_temperature 173(2)
_cell_measurement_theta_max 17.8
_cell_measurement_theta_min 10
_cell_volume 2645.1(18)
_computing_cell_refinement 'XSCANS v 2.1 (Siemens)'
_computing_data_collection 'XSCANS v 2.1 (Siemens)'
_computing_data_reduction 'XSCANS v 2.1 (Siemens)'
_computing_molecular_graphics 'XP, SHELXTL v. 5 (Siemens)'
_computing_publication_material 'CIFTAB (Sheldrick, 1997)'
_computing_structure_refinement 'SHELXL-93 (Sheldrick, 1993)'
_computing_structure_solution 'SHELXS-86 (Sheldrick, 1990)'
_diffrn_ambient_temperature 173(2)
_diffrn_measurement_device 'four-circle Siemens P4 diffractometer'
_diffrn_measurement_method '\w/2\q scans'
_diffrn_radiation_monochromator graphite
_diffrn_radiation_source 'fine-focus sealed tube'
_diffrn_radiation_type MoK\a
_diffrn_radiation_wavelength 0.71073
_diffrn_reflns_av_R_equivalents 0.0309
_diffrn_reflns_av_sigmaI/netI 0.0530
_diffrn_reflns_limit_h_max 1
_diffrn_reflns_limit_h_min -11
_diffrn_reflns_limit_k_max 1
_diffrn_reflns_limit_k_min -17
_diffrn_reflns_limit_l_max 22
_diffrn_reflns_limit_l_min -22
_diffrn_reflns_number 5487
_diffrn_reflns_theta_max 25.11
_diffrn_reflns_theta_min 2.15
_diffrn_standards_decay_% 0
_diffrn_standards_interval_count 100
_diffrn_standards_number 3
_exptl_absorpt_coefficient_mu 15.536
_exptl_absorpt_correction_T_max 0.429
_exptl_absorpt_correction_T_min 0.153
_exptl_absorpt_correction_type empirical
_exptl_absorpt_process_details 'Data corrected with XPREP program (SHELXTL v 5.0, Siemens)'
_exptl_crystal_colour 'dark red'
_exptl_crystal_density_diffrn 2.727
_exptl_crystal_density_meas ?
_exptl_crystal_description 'irregular prism'
_exptl_crystal_F_000 1968
_exptl_crystal_size_max 0.23
_exptl_crystal_size_mid 0.16
_exptl_crystal_size_min 0.11
_refine_diff_density_max 0.986
_refine_diff_density_min -1.024
_refine_diff_density_rms 0.210
_refine_ls_extinction_method none
_refine_ls_goodness_of_fit_all 1.046
_refine_ls_goodness_of_fit_ref 1.068
_refine_ls_hydrogen_treatment mixed
_refine_ls_matrix_type full
_refine_ls_number_parameters 322
_refine_ls_number_reflns 4677
_refine_ls_number_restraints 0
_refine_ls_restrained_S_all 1.054
_refine_ls_restrained_S_obs 1.068
_refine_ls_R_factor_all 0.0645
_refine_ls_R_factor_gt 0.0346
_refine_ls_shift/su_max -1.128
_refine_ls_shift/su_mean 0.017
_refine_ls_structure_factor_coef Fsqd
_refine_ls_weighting_details 'w=3D1/[\s^2^(Fo^2^)+(0.0267P)^2^+0.3735P] where P=3D(Fo^2^+2Fc^2^)/3'
_refine_ls_weighting_scheme calc
_refine_ls_wR_factor_all 0.0679
_refine_ls_wR_factor_ref 0.0582
_reflns_number_gt 3433
_reflns_number_total 4682
_reflns_threshold_expression >2sigma(I)
_cod_data_source_file om990623p.cif
_cod_data_source_block compound8
_cod_depositor_comments
;
The following automatic conversions were performed:

'_exptl_crystal_density_meas' value 'not measured' was changed to '?'
- the value is perceived as not measured.

Automatic conversion script
Id: cif_fix_values 3008 2015-01-20 13:52:24Z robertas 

The following automatic conversions were performed:

'_refine_ls_weighting_scheme' value 'calc
w=3D1/[\s^2^(Fo^2^)+(0.0267P)^2^+0.3735P] where P=3D(Fo^2^+2Fc^2^)/3'
was changed to 'calc'. New tag '_refine_ls_weighting_details' was
created. The value of the new tag was set to
'w=3D1/[\s^2^(Fo^2^)+(0.0267P)^2^+0.3735P] where
P=3D(Fo^2^+2Fc^2^)/3'.

Automatic conversion script
Id: cif_fix_values 3143 2015-03-26 13:38:13Z robertas 
;
_cod_original_sg_symbol_H-M 'P 21/n'
_cod_database_code 4077830

loop_
_symmetry_equiv_pos_as_xyz
'x, y, z'
'-x+1/2, y+1/2, -z+1/2'
'-x, -y, -z'
'x-1/2, -y-1/2, z-1/2'

loop_
_atom_site_aniso_label
_atom_site_aniso_U_11
_atom_site_aniso_U_22
_atom_site_aniso_U_33
_atom_site_aniso_U_23
_atom_site_aniso_U_13
_atom_site_aniso_U_12
Ir1 0.0262(2) 0.0330(2) 0.0289(2) 0.0027(2) -0.00099(13) -0.0024(2)
Ir2 0.0226(2) 0.0334(2) 0.0302(2) 0.0025(2) -0.00024(13) -0.0010(2)
Ir3 0.0241(2) 0.0315(2) 0.0293(2) 0.0034(2) -0.00011(13) 0.0012(2)
Ti 0.0275(8) 0.0258(10) 0.0251(8) 0.0024(7) -0.0024(6) 0.0007(7)
S1 0.0320(12) 0.0310(14) 0.0355(13) -0.0042(11) -0.0003(10) 0.0025(11)
S2 0.0269(11) 0.0305(14) 0.0334(12) -0.0012(11) 0.0008(9) -0.0008(10)
O1 0.046(4) 0.031(4) 0.033(4) 0.003(3) 0.005(3) 0.005(3)
O2 0.049(4) 0.030(4) 0.044(4) -0.001(3) -0.011(3) -0.001(3)
C1 0.102(10) 0.041(7) 0.038(6) -0.002(6) 0.027(6) 0.015(7)
C2 0.074(8) 0.026(6) 0.018(5) 0.008(4) 0.007(5) 0.003(6)
C3 0.082(9) 0.022(7) 0.046(7) -0.002(5) -0.005(6) 0.000(6)
C4 0.058(6) 0.027(6) 0.033(6) 0.009(5) -0.020(5) -0.004(5)
C5 0.076(8) 0.035(7) 0.072(8) 0.006(6) -0.036(7) -0.012(6)
C6 0.026(5) 0.059(8) 0.048(6) 0.026(6) 0.005(4) 0.001(5)
C7 0.047(6) 0.028(6) 0.034(5) 0.008(5) -0.016(4) -0.007(5)
C8 0.025(5) 0.045(7) 0.035(5) 0.011(5) 0.009(4) 0.005(5)
C9 0.029(5) 0.040(7) 0.032(5) 0.004(5) -0.007(4) -0.005(4)
C10 0.049(6) 0.044(7) 0.029(5) 0.005(5) 0.004(4) 0.001(5)
C11 0.039(5) 0.018(6) 0.055(6) 0.016(5) -0.009(5) 0.000(4)
C12 0.046(6) 0.026(6) 0.039(5) 0.011(5) 0.003(4) 0.004(5)
C13 0.029(5) 0.030(6) 0.073(8) 0.011(6) 0.001(5) -0.005(5)
C14 0.072(8) 0.019(6) 0.045(6) 0.004(5) -0.020(6) -0.011(5)
C15 0.060(6) 0.026(6) 0.034(5) 0.001(5) 0.016(5) 0.005(5)
C101 0.036(5) 0.047(7) 0.027(5) 0.000(5) -0.001(4) 0.000(5)
O101 0.063(5) 0.039(5) 0.077(6) 0.000(4) -0.007(4) -0.026(4)
C102 0.023(4) 0.046(7) 0.040(5) 0.005(5) -0.003(4) -0.012(5)
O102 0.050(4) 0.079(6) 0.058(5) -0.017(5) 0.024(4) -0.006(5)
C201 0.040(5) 0.043(6) 0.031(5) 0.011(5) 0.000(4) -0.018(5)
O201 0.060(5) 0.069(6) 0.039(4) -0.004(4) 0.006(3) -0.010(5)
C202 0.028(5) 0.032(6) 0.040(5) -0.003(5) 0.005(4) -0.003(5)
O202 0.048(5) 0.037(5) 0.072(5) 0.009(4) 0.003(4) -0.003(4)
C301 0.032(5) 0.035(6) 0.045(6) -0.011(5) -0.009(4) 0.013(5)
O301 0.047(4) 0.059(6) 0.064(5) -0.011(4) -0.003(4) 0.019(4)
C302 0.033(5) 0.045(7) 0.036(5) 0.013(5) 0.006(4) 0.006(5)
O302 0.055(5) 0.054(5) 0.050(5) -0.011(4) -0.026(4) 0.004(4)

loop_
_atom_site_label
_atom_site_type_symbol
_atom_site_fract_x
_atom_site_fract_y
_atom_site_fract_z
_atom_site_U_iso_or_equiv
_atom_site_thermal_displace_type
_atom_site_occupancy
_atom_site_calc_flag
_atom_site_refinement_flags
Ir1 Ir -0.21574(4) 0.19210(3) 0.06098(2) 0.02947(10) Uani 1 d .
Ir2 Ir -0.07345(3) 0.29989(3) -0.05175(2) 0.02879(10) Uani 1 d .
Ir3 Ir 0.10951(4) 0.23633(3) 0.07883(2) 0.02837(10) Uani 1 d .
Ti Ti -0.1078(2) 0.14921(11) 0.34908(8) 0.0263(4) Uani 1 d .
S1 S -0.0246(2) 0.1535(2) -0.00886(12) 0.0329(5) Uani 1 d .
S2 S -0.0931(2) 0.3302(2) 0.07000(12) 0.0303(5) Uani 1 d .
O1 O -0.0051(7) 0.0934(4) 0.2719(3) 0.037(2) Uani 1 d .
O2 O -0.2852(7) 0.1105(5) 0.2971(3) 0.041(2) Uani 1 d .
C1 C 0.0618(13) -0.0042(8) 0.1832(5) 0.059(3) Uani 1 d .
H1A H 0.0228(27) -0.0124(46) 0.1345(11) 0.071 Uiso 1 calc R
H1B H 0.0920(57) -0.0624(24) 0.2030(23) 0.071 Uiso 1 calc R
H1C H 0.1442(34) 0.0363(24) 0.1836(31) 0.071 Uiso 1 calc R
C2 C -0.0492(12) 0.0348(7) 0.2264(5) 0.039(3) Uani 1 d .
C3 C -0.1934(14) 0.0096(8) 0.2181(6) 0.050(3) Uani 1 d .
H3 H -0.2251(93) -0.0350(64) 0.1872(46) 0.036(28) Uiso 1 d .
C4 C -0.3022(11) 0.0475(7) 0.2503(5) 0.040(3) Uani 1 d .
C5 C -0.4558(13) 0.0205(8) 0.2336(6) 0.063(4) Uani 1 d .
H5A H -0.4872(26) -0.0191(38) 0.2709(20) 0.075 Uiso 1 calc R
H5B H -0.4637(17) -0.0112(40) 0.1882(19) 0.075 Uiso 1 calc R
H5C H -0.5162(16) 0.0742(9) 0.2308(35) 0.075 Uiso 1 calc R
C6 C -0.2052(10) 0.0617(8) 0.4387(5) 0.044(3) Uani 1 d .
H6 H -0.3053(10) 0.0582(8) 0.4434(5) 0.053 Uiso 1 calc R
C7 C -0.1238(10) 0.0036(7) 0.3983(5) 0.037(2) Uani 1 d .
H7 H -0.1595(10) -0.0444(7) 0.3694(5) 0.044 Uiso 1 calc R
C8 C 0.0186(9) 0.0297(7) 0.4085(5) 0.035(2) Uani 1 d .
H8 H 0.0978(9) 0.0005(7) 0.3895(5) 0.041 Uiso 1 calc R
C9 C 0.0253(9) 0.1063(7) 0.4515(5) 0.034(2) Uani 1 d .
H9 H 0.1084(9) 0.1398(7) 0.4655(5) 0.041 Uiso 1 calc R
C10 C -0.1150(10) 0.1238(7) 0.4698(5) 0.040(3) Uani 1 d .
H10 H -0.1428(10) 0.1715(7) 0.4992(5) 0.049 Uiso 1 calc R
C11 C -0.2026(10) 0.2858(6) 0.3071(5) 0.038(2) Uani 1 d .
H11 H -0.2946(10) 0.2876(6) 0.2833(5) 0.045 Uiso 1 calc R
C12 C -0.0759(10) 0.2739(7) 0.2753(5) 0.037(2) Uani 1 d .
H12 H -0.0655(10) 0.2661(7) 0.2261(5) 0.044 Uiso 1 calc R
C13 C 0.0350(10) 0.2753(7) 0.3279(6) 0.044(3) Uani 1 d .
H13 H 0.1337(10) 0.2674(7) 0.3210(6) 0.053 Uiso 1 calc R
C14 C -0.0256(12) 0.2905(6) 0.3928(6) 0.046(3) Uani 1 d .
H14 H 0.0253(12) 0.2968(6) 0.4373(6) 0.056 Uiso 1 calc R
C15 C -0.1742(11) 0.2947(7) 0.3805(5) 0.039(2) Uani 1 d .
H15 H -0.2425(11) 0.3022(7) 0.4150(5) 0.047 Uiso 1 calc R
C101 C -0.2949(10) 0.0795(8) 0.0509(5) 0.037(2) Uani 1 d .
O101 O -0.3450(8) 0.0087(5) 0.0454(4) 0.060(2) Uani 1 d .
C102 C -0.3579(9) 0.2334(7) 0.1146(5) 0.036(2) Uani 1 d .
O102 O -0.4434(8) 0.2627(6) 0.1488(4) 0.061(2) Uani 1 d .
C201 C -0.0666(10) 0.2671(7) -0.1457(5) 0.038(2) Uani 1 d .
O201 O -0.0656(8) 0.2477(6) -0.2036(4) 0.056(2) Uani 1 d .
C202 C -0.1053(10) 0.4183(7) -0.0760(5) 0.033(2) Uani 1 d .
O202 O -0.1229(8) 0.4926(5) -0.0908(4) 0.052(2) Uani 1 d .
C301 C 0.2605(10) 0.1559(7) 0.0828(5) 0.038(2) Uani 1 d .
O301 O 0.3538(8) 0.1077(6) 0.0859(4) 0.057(2) Uani 1 d .
C302 C 0.1997(10) 0.3125(7) 0.1459(5) 0.038(2) Uani 1 d .
O302 O 0.2561(8) 0.3593(5) 0.1856(4) 0.054(2) Uani 1 d .

loop_
_atom_type_symbol
_atom_type_description
_atom_type_scat_dispersion_real
_atom_type_scat_dispersion_imag
_atom_type_scat_source
C C 0.0033 0.0016 'International Tables Vol C Tables 4.2.6.8 and 6.1.1.4'
H H 0.0000 0.0000 'International Tables Vol C Tables 4.2.6.8 and 6.1.1.4'
O O 0.0106 0.0060 'International Tables Vol C Tables 4.2.6.8 and 6.1.1.4'
S S 0.1246 0.1234 'International Tables Vol C Tables 4.2.6.8 and 6.1.1.4'
Ti Ti 0.2776 0.4457 'International Tables Vol C Tables 4.2.6.8 and 6.1.1.4'
Ir Ir -1.4442 7.9887 'International Tables Vol C Tables 4.2.6.8 and 6.1.1.4'

loop_
_geom_angle_atom_site_label_1
_geom_angle_atom_site_label_2
_geom_angle_atom_site_label_3
_geom_angle
C102 Ir1 C101 93.6(4)
C102 Ir1 S2 92.0(3)
C101 Ir1 S2 174.3(3)
C102 Ir1 S1 174.4(3)
C101 Ir1 S1 92.0(3)
S2 Ir1 S1 82.53(9)
C102 Ir1 Ir2 125.1(3)
C101 Ir1 Ir2 126.9(3)
S2 Ir1 Ir2 50.05(6)
S1 Ir1 Ir2 49.95(7)
C102 Ir1 Ir3 127.5(3)
C101 Ir1 Ir3 126.1(3)
S2 Ir1 Ir3 48.57(6)
S1 Ir1 Ir3 48.87(6)
Ir2 Ir1 Ir3 59.86(5)
C202 Ir2 C201 91.6(4)
C202 Ir2 S1 174.1(3)
C201 Ir2 S1 94.0(3)
C202 Ir2 S2 92.3(3)
C201 Ir2 S2 175.1(3)
S1 Ir2 S2 82.29(8)
C202 Ir2 Ir1 127.5(3)
C201 Ir2 Ir1 125.2(3)
S1 Ir2 Ir1 49.87(6)
S2 Ir2 Ir1 49.81(6)
C202 Ir2 Ir3 124.7(3)
C201 Ir2 Ir3 130.0(3)
S1 Ir2 Ir3 49.57(6)
S2 Ir2 Ir3 49.24(6)
Ir1 Ir2 Ir3 61.30(2)
C301 Ir3 C302 93.0(4)
C301 Ir3 S2 175.8(3)
C302 Ir3 S2 91.0(3)
C301 Ir3 S1 93.6(3)
C302 Ir3 S1 173.2(3)
S2 Ir3 S1 82.39(9)
C301 Ir3 Ir2 128.3(3)
C302 Ir3 Ir2 124.6(3)
S2 Ir3 Ir2 49.55(6)
S1 Ir3 Ir2 49.40(7)
C301 Ir3 Ir1 127.4(3)
C302 Ir3 Ir1 127.0(3)
S2 Ir3 Ir1 48.63(6)
S1 Ir3 Ir1 48.63(7)
Ir2 Ir3 Ir1 58.84(5)
O2 Ti O1 86.6(3)
O2 Ti C10 111.8(3)
O1 Ti C10 134.6(3)
O2 Ti C9 136.9(3)
O1 Ti C9 103.8(3)
C10 Ti C9 35.1(3)
O2 Ti C11 78.0(3)
O1 Ti C11 107.8(3)
C10 Ti C11 116.3(4)
C9 Ti C11 134.0(4)
O2 Ti C15 99.7(3)
O1 Ti C15 136.4(3)
C10 Ti C15 83.0(4)
C9 Ti C15 100.4(4)
C11 Ti C15 34.9(3)
O2 Ti C13 128.3(3)
O1 Ti C13 84.5(3)
C10 Ti C13 110.3(4)
C9 Ti C13 94.5(4)
C11 Ti C13 57.1(3)
C15 Ti C13 57.8(4)
O2 Ti C12 93.9(3)
O1 Ti C12 79.0(3)
C10 Ti C12 136.5(4)
C9 Ti C12 129.0(3)
C11 Ti C12 34.0(3)
C15 Ti C12 57.6(3)
C13 Ti C12 34.5(3)
O2 Ti C6 81.2(3)
O1 Ti C6 121.5(4)
C10 Ti C6 33.8(3)
C9 Ti C6 57.5(3)
C11 Ti C6 124.6(4)
C15 Ti C6 102.1(4)
C13 Ti C6 144.0(4)
C12 Ti C6 158.2(4)
O2 Ti C7 81.8(3)
O1 Ti C7 87.1(3)
C10 Ti C7 57.1(4)
C9 Ti C7 57.7(3)
C11 Ti C7 153.9(3)
C15 Ti C7 136.4(3)
C13 Ti C7 148.0(3)
C12 Ti C7 165.7(4)
C6 Ti C7 34.6(3)
O2 Ti C14 132.9(3)
O1 Ti C14 117.9(4)
C10 Ti C14 80.2(4)
C9 Ti C14 78.9(4)
C11 Ti C14 57.1(4)
C15 Ti C14 34.5(4)
C13 Ti C14 34.5(4)
C12 Ti C14 57.1(4)
C6 Ti C14 111.7(4)
C7 Ti C14 134.6(3)
O2 Ti C8 113.5(3)
O1 Ti C8 77.5(3)
C10 Ti C8 57.1(3)
C9 Ti C8 34.6(3)
C11 Ti C8 167.9(4)
C15 Ti C8 134.8(3)
C13 Ti C8 113.9(3)
C12 Ti C8 142.4(3)
C6 Ti C8 56.8(3)
C7 Ti C8 34.1(3)
C14 Ti C8 110.9(4)
Ir1 S1 Ir2 80.18(8)
Ir1 S1 Ir3 82.49(8)
Ir2 S1 Ir3 81.03(9)
Ir3 S2 Ir1 82.80(9)
Ir3 S2 Ir2 81.21(9)
Ir1 S2 Ir2 80.14(8)
C2 O1 Ti 129.2(6)
C4 O2 Ti 128.4(7)
O1 C2 C3 122.0(10)
O1 C2 C1 115.5(10)
C3 C2 C1 122.5(10)
C4 C3 C2 126.1(11)
O2 C4 C3 123.4(10)
O2 C4 C5 114.4(10)
C3 C4 C5 122.2(10)
C10 C6 C7 108.1(9)
C10 C6 Ti 71.3(6)
C7 C6 Ti 72.9(5)
C8 C7 C6 107.3(9)
C8 C7 Ti 73.5(6)
C6 C7 Ti 72.5(6)
C7 C8 C9 108.5(8)
C7 C8 Ti 72.4(6)
C9 C8 Ti 70.7(5)
C8 C9 C10 106.5(8)
C8 C9 Ti 74.7(5)
C10 C9 Ti 72.0(5)
C6 C10 C9 109.5(10)
C6 C10 Ti 74.9(6)
C9 C10 Ti 72.9(5)
C12 C11 C15 109.1(9)
C12 C11 Ti 73.5(6)
C15 C11 Ti 72.6(6)
C11 C12 C13 108.1(9)
C11 C12 Ti 72.4(5)
C13 C12 Ti 72.8(6)
C12 C13 C14 107.7(9)
C12 C13 Ti 72.7(6)
C14 C13 Ti 73.5(6)
C15 C14 C13 108.2(9)
C15 C14 Ti 71.5(6)
C13 C14 Ti 72.0(6)
C14 C15 C11 106.8(9)
C14 C15 Ti 74.0(6)
C11 C15 Ti 72.5(5)
O101 C101 Ir1 179.2(9)
O102 C102 Ir1 176.9(9)
O201 C201 Ir2 178.4(9)
O202 C202 Ir2 178.9(8)
O301 C301 Ir3 178.9(8)
O302 C302 Ir3 178.6(9)

loop_
_geom_bond_atom_site_label_1
_geom_bond_atom_site_label_2
_geom_bond_distance
Ir1 C102 1.830(10)
Ir1 C101 1.842(11)
Ir1 S2 2.360(3)
Ir1 S1 2.362(3)
Ir1 Ir2 3.0435(14)
Ir1 Ir3 3.1198(11)
Ir2 C202 1.844(10)
Ir2 C201 1.851(10)
Ir2 S1 2.364(3)
Ir2 S2 2.368(2)
Ir2 Ir3 3.076(2)
Ir3 C301 1.854(10)
Ir3 C302 1.869(12)
Ir3 S2 2.358(2)
Ir3 S1 2.370(3)
Ti O2 1.969(7)
Ti O1 1.981(6)
Ti C10 2.323(9)
Ti C9 2.333(9)
Ti C11 2.342(9)
Ti C15 2.344(10)
Ti C13 2.357(10)
Ti C12 2.356(9)
Ti C6 2.367(9)
Ti C7 2.371(10)
Ti C14 2.375(10)
Ti C8 2.385(9)
O1 C2 1.279(11)
O2 C4 1.295(11)
C1 C2 1.482(13)
C2 C3 1.40(2)
C3 C4 1.34(2)
C4 C5 1.512(14)
C6 C10 1.365(14)
C6 C7 1.409(14)
C7 C8 1.394(12)
C8 C9 1.402(13)
C9 C10 1.405(13)
C11 C12 1.375(13)
C11 C15 1.406(13)
C12 C13 1.398(13)
C13 C14 1.402(14)
C14 C15 1.400(14)
C101 O101 1.157(12)
C102 O102 1.147(11)
C201 O201 1.135(11)
C202 O202 1.153(12)
C301 O301 1.131(11)
C302 O302 1.133(12)
